data_4107776
loop_
_publ_author_name
'Ying Yu'
'Azwana R. Sadique'
'Jeremy M. Smith'
'Thomas R. Dugan'
'Ryan E. Cowley'
'William W. Brennessel'
'Christine J. Flaschenriem'
'Eckhard Bill'
'Thomas R. Cundari'
'Patrick L. Holland'

_publ_section_title
;
 The Reactivity Patterns of Low-Coordinate Iron-Hydride Complexes
;
_journal_name_full 'Journal of the American Chemical Society'
_journal_page_first 6624
_journal_page_last 6638
_journal_paper_doi 10.1021/ja710669w
_journal_volume 130
_journal_year 2008
_chemical_formula_moiety 'C43 H52 Fe N2'
_chemical_formula_sum 'C43 H52 Fe N2'
_chemical_formula_weight 652.72
_chemical_name_common holjs75
_chemical_name_systematic
;
 ?
;
_space_group_IT_number 14
_symmetry_cell_setting monoclinic
_symmetry_space_group_name_Hall '-P 2yn'
_symmetry_space_group_name_H-M 'P 1 21/n 1'
_atom_sites_solution_hydrogens geom
_atom_sites_solution_primary direct
_atom_sites_solution_secondary difmap
_audit_creation_method SHELXL-97
_cell_angle_alpha 90.00
_cell_angle_beta 92.224(1)
_cell_angle_gamma 90.00
_cell_formula_units_Z 4
_cell_length_a 11.4337(6)
_cell_length_b 15.4062(8)
_cell_length_c 21.3720(11)
_cell_measurement_reflns_used 7070
_cell_measurement_temperature 193(2)
_cell_volume 3761.8(3)
_computing_cell_refinement 'SAINT (Bruker, 2003)'
_computing_data_collection 'SMART (Bruker, 2003)'
_computing_data_reduction 'SAINT (Bruker, 2003)'
_computing_molecular_graphics 'SHELXTL (Bruker, 2000)'
_computing_publication_material 'SHELXTL (Bruker, 2000)'
_computing_structure_refinement 'SHELXL-97 (Sheldrick, 1997)'
_computing_structure_solution 'SHELXS-97 (Sheldrick, 1997)'
_diffrn_ambient_temperature 193(2)
_diffrn_measured_fraction_theta_full 0.966
_diffrn_measured_fraction_theta_max 0.966
_diffrn_measurement_device_type 'Siemens SMART CCD Platform'
_diffrn_measurement_method 'area detector, \w scans per \f'
_diffrn_radiation_monochromator graphite
_diffrn_radiation_source 'normal-focus sealed tube'
_diffrn_radiation_type MoK\a
_diffrn_radiation_wavelength 0.71073
_diffrn_reflns_av_R_equivalents 0.0181
_diffrn_reflns_av_sigmaI/netI 0.0243
_diffrn_reflns_limit_h_max 14
_diffrn_reflns_limit_h_min -12
_diffrn_reflns_limit_k_max 12
_diffrn_reflns_limit_k_min -20
_diffrn_reflns_limit_l_max 26
_diffrn_reflns_limit_l_min -27
_diffrn_reflns_number 22046
_diffrn_reflns_theta_full 27.48
_diffrn_reflns_theta_max 27.48
_diffrn_reflns_theta_min 1.63
_exptl_absorpt_coefficient_mu 0.431
_exptl_absorpt_correction_T_max 0.8888
_exptl_absorpt_correction_T_min 0.8533
_exptl_absorpt_correction_type multi-scan
_exptl_absorpt_process_details 'SADABS (Blessing, 1995)'
_exptl_crystal_colour brown
_exptl_crystal_density_diffrn 1.152
_exptl_crystal_description block
_exptl_crystal_F_000 1400
_exptl_crystal_size_max 0.38
_exptl_crystal_size_mid 0.34
_exptl_crystal_size_min 0.28
_refine_diff_density_max 0.479
_refine_diff_density_min -0.403
_refine_diff_density_rms 0.040
_refine_ls_extinction_method none
_refine_ls_goodness_of_fit_ref 1.089
_refine_ls_hydrogen_treatment constr
_refine_ls_matrix_type full
_refine_ls_number_parameters 436
_refine_ls_number_reflns 8328
_refine_ls_number_restraints 4
_refine_ls_restrained_S_all 1.090
_refine_ls_R_factor_all 0.0519
_refine_ls_R_factor_gt 0.0378
_refine_ls_shift/su_max 0.001
_refine_ls_shift/su_mean 0.000
_refine_ls_structure_factor_coef Fsqd
_refine_ls_weighting_details 'calc w=1/[\s^2^(Fo^2^)+(0.0600P)^2^+0.3884P] where P=(Fo^2^+2Fc^2^)/3'
_refine_ls_weighting_scheme calc
_refine_ls_wR_factor_gt 0.1047
_refine_ls_wR_factor_ref 0.1096
_reflns_number_gt 6542
_reflns_number_total 8328
_reflns_threshold_expression >2sigma(I)
_cod_data_source_file ja710669w-file004_05.cif
_cod_data_source_block 6a
_cod_database_code 4107776

loop_
_symmetry_equiv_pos_as_xyz
'x, y, z'
'-x+1/2, y+1/2, -z+1/2'
'-x, -y, -z'
'x-1/2, -y-1/2, z-1/2'

loop_
_atom_site_label
_atom_site_type_symbol
_atom_site_fract_x
_atom_site_fract_y
_atom_site_fract_z
_atom_site_U_iso_or_equiv
_atom_site_adp_type
_atom_site_occupancy
_atom_site_symmetry_multiplicity
_atom_site_calc_flag
_atom_site_refinement_flags
_atom_site_disorder_assembly
_atom_site_disorder_group
Fe1 Fe 0.575838(19) 0.220689(16) 0.269956(9) 0.03202(8) Uani 1 1 d . . .
N1 N 0.44071(12) 0.24371(9) 0.32271(6) 0.0322(3) Uani 1 1 d . . .
N2 N 0.48797(11) 0.24372(9) 0.19017(5) 0.0282(3) Uani 1 1 d . . .
C11 C 0.24056(17) 0.28962(15) 0.34553(9) 0.0552(5) Uani 1 1 d . . .
H11A H 0.2729 0.3189 0.3831 0.083 Uiso 1 1 calc R . .
H11B H 0.2055 0.2342 0.3574 0.083 Uiso 1 1 calc R . .
H11C H 0.1805 0.3265 0.3251 0.083 Uiso 1 1 calc R . .
C21 C 0.33736(14) 0.27311(11) 0.30076(7) 0.0360(4) Uani 1 1 d . . .
C31 C 0.31058(14) 0.28872(11) 0.23720(7) 0.0360(4) Uani 1 1 d . . .
H31A H 0.2356 0.3132 0.2280 0.043 Uiso 1 1 calc R . .
C41 C 0.37873(14) 0.27331(10) 0.18561(7) 0.0310(3) Uani 1 1 d . . .
C51 C 0.32409(16) 0.29121(13) 0.12147(8) 0.0426(4) Uani 1 1 d . . .
H51A H 0.3232 0.2377 0.0966 0.064 Uiso 1 1 calc R . .
H51B H 0.3699 0.3356 0.1005 0.064 Uiso 1 1 calc R . .
H51C H 0.2437 0.3119 0.1256 0.064 Uiso 1 1 calc R . .
C12 C 0.46014(14) 0.22777(12) 0.38894(7) 0.0352(4) Uani 1 1 d . A .
C22 C 0.51900(17) 0.29110(13) 0.42539(8) 0.0463(4) Uani 1 1 d D . .
C32 C 0.54522(18) 0.27188(15) 0.48835(8) 0.0522(5) Uani 1 1 d . A .
H32A H 0.5848 0.3138 0.5139 0.063 Uiso 1 1 calc R . .
C42 C 0.51507(17) 0.19400(15) 0.51384(8) 0.0522(5) Uani 1 1 d . . .
H42A H 0.5342 0.1823 0.5567 0.063 Uiso 1 1 calc R A .
C52 C 0.45720(17) 0.13259(14) 0.47764(8) 0.0476(5) Uani 1 1 d . A .
H52A H 0.4368 0.0787 0.4958 0.057 Uiso 1 1 calc R . .
C62 C 0.42779(15) 0.14823(12) 0.41441(7) 0.0389(4) Uani 1 1 d . . .
C72 C 0.5698(6) 0.3702(4) 0.3930(3) 0.0511(12) Uani 0.50 1 d PD A 1
H72B H 0.5897 0.3542 0.3493 0.061 Uiso 0.50 1 calc PR A 1
C82 C 0.6790(5) 0.4052(4) 0.4278(3) 0.0761(11) Uani 0.50 1 d PD A 1
H82A H 0.7112 0.4535 0.4042 0.114 Uiso 0.50 1 calc PR A 1
H82B H 0.7376 0.3589 0.4322 0.114 Uiso 0.50 1 calc PR A 1
H82C H 0.6583 0.4255 0.4694 0.114 Uiso 0.50 1 calc PR A 1
C92 C 0.4733(7) 0.4339(4) 0.3908(3) 0.0975(15) Uani 0.50 1 d PD A 1
H92A H 0.4112 0.4139 0.3614 0.146 Uiso 0.50 1 calc PR A 1
H92B H 0.5027 0.4902 0.3770 0.146 Uiso 0.50 1 calc PR A 1
H92C H 0.4419 0.4399 0.4326 0.146 Uiso 0.50 1 calc PR A 1
C72' C 0.5343(6) 0.3860(3) 0.4026(3) 0.0511(12) Uani 0.50 1 d PD A 5
H72A H 0.4807 0.3916 0.3647 0.061 Uiso 0.50 1 calc PR A 5
C82' C 0.6602(5) 0.3979(3) 0.3782(3) 0.0761(11) Uani 0.50 1 d PD A 5
H82D H 0.6741 0.3546 0.3457 0.114 Uiso 0.50 1 calc PR A 5
H82E H 0.7177 0.3904 0.4130 0.114 Uiso 0.50 1 calc PR A 5
H82F H 0.6678 0.4563 0.3606 0.114 Uiso 0.50 1 calc PR A 5
C92' C 0.5029(7) 0.4605(3) 0.4445(3) 0.0975(15) Uani 0.50 1 d PD A 5
H92D H 0.5165 0.5155 0.4229 0.146 Uiso 0.50 1 calc PR A 5
H92E H 0.5517 0.4582 0.4832 0.146 Uiso 0.50 1 calc PR A 5
H92F H 0.4203 0.4562 0.4546 0.146 Uiso 0.50 1 calc PR A 5
C102 C 0.36451(18) 0.07878(13) 0.37608(9) 0.0494(5) Uani 1 1 d . A .
H10A H 0.3303 0.1072 0.3375 0.059 Uiso 1 1 calc R . .
C112 C 0.4500(3) 0.00984(16) 0.35534(12) 0.0766(7) Uani 1 1 d . . .
H11D H 0.5077 0.0364 0.3286 0.115 Uiso 1 1 calc R A .
H11E H 0.4072 -0.0355 0.3319 0.115 Uiso 1 1 calc R . .
H11F H 0.4902 -0.0158 0.3922 0.115 Uiso 1 1 calc R . .
C122 C 0.2635(3) 0.03811(19) 0.41075(12) 0.0852(9) Uani 1 1 d . . .
H12A H 0.2081 0.0835 0.4220 0.128 Uiso 1 1 calc R A .
H12B H 0.2943 0.0094 0.4488 0.128 Uiso 1 1 calc R . .
H12C H 0.2233 -0.0046 0.3836 0.128 Uiso 1 1 calc R . .
C13 C 0.55187(13) 0.22284(10) 0.13530(7) 0.0302(3) Uani 1 1 d . . .
C23 C 0.62617(15) 0.28465(11) 0.10998(7) 0.0369(4) Uani 1 1 d . . .
C33 C 0.69914(17) 0.25849(14) 0.06264(8) 0.0468(5) Uani 1 1 d . . .
H33A H 0.7505 0.2995 0.0451 0.056 Uiso 1 1 calc R . .
C43 C 0.69822(17) 0.17448(15) 0.04088(8) 0.0499(5) Uani 1 1 d . . .
H43A H 0.7499 0.1576 0.0093 0.060 Uiso 1 1 calc R . .
C53 C 0.62225(17) 0.11470(13) 0.06493(8) 0.0446(4) Uani 1 1 d . . .
H53A H 0.6210 0.0571 0.0491 0.053 Uiso 1 1 calc R . .
C63 C 0.54729(14) 0.13756(11) 0.11210(7) 0.0348(4) Uani 1 1 d . . .
C73 C 0.63007(18) 0.37832(12) 0.13282(8) 0.0461(4) Uani 1 1 d . . .
H73A H 0.5699 0.3850 0.1652 0.055 Uiso 1 1 calc R . .
C83 C 0.5990(3) 0.44169(15) 0.07911(11) 0.0723(7) Uani 1 1 d . . .
H83A H 0.5948 0.5008 0.0957 0.109 Uiso 1 1 calc R . .
H83B H 0.5231 0.4257 0.0595 0.109 Uiso 1 1 calc R . .
H83C H 0.6594 0.4389 0.0478 0.109 Uiso 1 1 calc R . .
C93 C 0.7493(2) 0.40027(18) 0.16355(14) 0.0805(8) Uani 1 1 d . . .
H93A H 0.7488 0.4604 0.1785 0.121 Uiso 1 1 calc R . .
H93B H 0.8101 0.3934 0.1329 0.121 Uiso 1 1 calc R . .
H93C H 0.7654 0.3611 0.1990 0.121 Uiso 1 1 calc R . .
C103 C 0.46539(17) 0.07033(12) 0.13800(8) 0.0443(4) Uani 1 1 d . . .
H10B H 0.4115 0.1012 0.1663 0.053 Uiso 1 1 calc R . .
C113 C 0.3894(2) 0.02669(16) 0.08622(11) 0.0685(6) Uani 1 1 d . . .
H11G H 0.3510 0.0713 0.0600 0.103 Uiso 1 1 calc R . .
H11H H 0.3299 -0.0095 0.1052 0.103 Uiso 1 1 calc R . .
H11I H 0.4388 -0.0096 0.0604 0.103 Uiso 1 1 calc R . .
C123 C 0.5319(2) 0.00221(15) 0.17735(11) 0.0672(6) Uani 1 1 d . . .
H12D H 0.5785 0.0311 0.2107 0.101 Uiso 1 1 calc R . .
H12E H 0.5838 -0.0307 0.1506 0.101 Uiso 1 1 calc R . .
H12F H 0.4760 -0.0375 0.1960 0.101 Uiso 1 1 calc R . .
C14 C 0.74552(14) 0.18599(12) 0.28062(7) 0.0374(4) Uani 1 1 d . . .
C24 C 0.80196(15) 0.16060(12) 0.22955(8) 0.0413(4) Uani 1 1 d . . .
H24 H 0.7572 0.1627 0.1912 0.050 Uiso 1 1 calc R . .
C34 C 0.92433(14) 0.12986(12) 0.22494(7) 0.0396(4) Uani 1 1 d . . .
C44 C 0.99070(19) 0.15709(15) 0.17574(10) 0.0596(6) Uani 1 1 d . . .
H44A H 0.9579 0.1961 0.1454 0.071 Uiso 1 1 calc R . .
C54 C 1.1046(2) 0.1278(2) 0.17035(13) 0.0809(8) Uani 1 1 d . . .
H54A H 1.1501 0.1484 0.1372 0.097 Uiso 1 1 calc R . .
C64 C 1.1522(2) 0.0693(2) 0.21263(13) 0.0824(8) Uani 1 1 d . . .
H64A H 1.2297 0.0485 0.2084 0.099 Uiso 1 1 calc R . .
C74 C 1.0875(2) 0.0416(2) 0.26046(11) 0.0804(8) Uani 1 1 d . . .
H74A H 1.1197 0.0008 0.2897 0.096 Uiso 1 1 calc R . .
C84 C 0.97478(19) 0.07216(16) 0.26709(10) 0.0616(6) Uani 1 1 d . . .
H84A H 0.9314 0.0529 0.3015 0.074 Uiso 1 1 calc R . .
C94 C 0.80814(14) 0.19703(11) 0.34253(7) 0.0350(4) Uani 1 1 d . . .
C104 C 0.90625(16) 0.25141(14) 0.34952(8) 0.0448(4) Uani 1 1 d . . .
H10C H 0.9362 0.2790 0.3137 0.054 Uiso 1 1 calc R . .
C114 C 0.96000(16) 0.26550(14) 0.40771(9) 0.0491(5) Uani 1 1 d . . .
H11J H 1.0258 0.3030 0.4115 0.059 Uiso 1 1 calc R . .
C124 C 0.91911(17) 0.22563(13) 0.46031(8) 0.0486(5) Uani 1 1 d . . .
H12G H 0.9572 0.2346 0.5001 0.058 Uiso 1 1 calc R . .
C134 C 0.82160(17) 0.17223(13) 0.45440(8) 0.0453(4) Uani 1 1 d . . .
H13A H 0.7927 0.1444 0.4903 0.054 Uiso 1 1 calc R . .
C144 C 0.76603(15) 0.15917(11) 0.39627(7) 0.0372(4) Uani 1 1 d . . .
H14A H 0.6980 0.1238 0.3931 0.045 Uiso 1 1 calc R . .

loop_
_atom_site_aniso_label
_atom_site_aniso_U_11
_atom_site_aniso_U_22
_atom_site_aniso_U_33
_atom_site_aniso_U_23
_atom_site_aniso_U_13
_atom_site_aniso_U_12
Fe1 0.02670(13) 0.04791(16) 0.02146(12) -0.00133(9) 0.00088(8) 0.00498(10)
N1 0.0319(7) 0.0430(8) 0.0220(6) -0.0014(5) 0.0038(5) 0.0035(6)
N2 0.0298(7) 0.0341(7) 0.0208(6) -0.0012(5) 0.0017(5) -0.0007(5)
C11 0.0384(10) 0.0905(17) 0.0374(10) -0.0007(10) 0.0093(8) 0.0209(10)
C21 0.0315(8) 0.0472(10) 0.0294(8) -0.0032(7) 0.0047(6) 0.0050(7)
C31 0.0300(8) 0.0455(10) 0.0323(8) 0.0001(7) 0.0004(6) 0.0083(7)
C41 0.0339(8) 0.0330(9) 0.0259(7) 0.0009(6) -0.0016(6) 0.0001(6)
C51 0.0399(9) 0.0588(12) 0.0287(8) 0.0043(7) -0.0028(7) 0.0093(8)
C12 0.0294(8) 0.0537(11) 0.0228(7) -0.0023(7) 0.0040(6) 0.0058(7)
C22 0.0458(11) 0.0621(13) 0.0312(9) -0.0039(8) 0.0039(7) -0.0063(9)
C32 0.0490(11) 0.0771(15) 0.0302(9) -0.0106(9) -0.0023(8) -0.0022(10)
C42 0.0502(11) 0.0813(15) 0.0250(8) 0.0031(9) -0.0004(8) 0.0111(10)
C52 0.0519(11) 0.0595(12) 0.0313(9) 0.0083(8) 0.0029(8) 0.0078(9)
C62 0.0362(9) 0.0510(11) 0.0298(8) 0.0016(7) 0.0048(7) 0.0069(8)
C72 0.054(4) 0.067(2) 0.034(2) -0.0180(17) 0.0190(18) -0.016(2)
C82 0.064(2) 0.058(2) 0.107(3) -0.005(3) 0.011(3) -0.0107(16)
C92 0.148(4) 0.046(2) 0.098(3) -0.008(2) -0.007(3) 0.015(2)
C72' 0.054(4) 0.067(2) 0.034(2) -0.0180(17) 0.0190(18) -0.016(2)
C82' 0.064(2) 0.058(2) 0.107(3) -0.005(3) 0.011(3) -0.0107(16)
C92' 0.148(4) 0.046(2) 0.098(3) -0.008(2) -0.007(3) 0.015(2)
C102 0.0610(12) 0.0505(12) 0.0365(10) 0.0051(8) -0.0002(8) -0.0055(9)
C112 0.107(2) 0.0597(15) 0.0628(14) -0.0153(12) 0.0010(14) 0.0081(14)
C122 0.093(2) 0.097(2) 0.0660(15) 0.0049(14) 0.0077(14) -0.0445(17)
C13 0.0278(8) 0.0420(9) 0.0206(7) 0.0001(6) -0.0002(6) 0.0014(7)
C23 0.0342(9) 0.0487(10) 0.0278(8) 0.0025(7) 0.0002(6) -0.0055(7)
C33 0.0387(10) 0.0673(13) 0.0350(9) 0.0063(9) 0.0090(7) -0.0065(9)
C43 0.0455(11) 0.0737(14) 0.0316(9) -0.0021(9) 0.0147(8) 0.0100(10)
C53 0.0486(11) 0.0528(11) 0.0324(9) -0.0102(8) 0.0024(7) 0.0084(9)
C63 0.0355(9) 0.0423(10) 0.0265(7) -0.0040(7) 0.0005(6) 0.0012(7)
C73 0.0516(11) 0.0464(11) 0.0405(9) 0.0017(8) 0.0047(8) -0.0138(8)
C83 0.109(2) 0.0516(14) 0.0566(13) 0.0068(10) 0.0036(13) -0.0098(13)
C93 0.0695(16) 0.0739(17) 0.0968(19) -0.0120(14) -0.0143(14) -0.0264(13)
C103 0.0522(11) 0.0392(10) 0.0420(10) -0.0096(8) 0.0096(8) -0.0060(8)
C113 0.0740(16) 0.0653(15) 0.0656(14) -0.0108(11) -0.0059(12) -0.0237(12)
C123 0.0873(18) 0.0553(14) 0.0592(13) 0.0116(11) 0.0035(12) -0.0106(12)
C14 0.0314(8) 0.0509(10) 0.0299(8) 0.0014(7) -0.0001(6) 0.0034(7)
C24 0.0344(9) 0.0596(12) 0.0296(8) 0.0003(8) -0.0019(7) 0.0050(8)
C34 0.0331(9) 0.0544(11) 0.0314(8) -0.0064(7) 0.0029(7) 0.0016(8)
C44 0.0532(13) 0.0724(15) 0.0544(12) 0.0048(10) 0.0175(10) 0.0029(10)
C54 0.0510(14) 0.110(2) 0.0838(18) -0.0025(16) 0.0327(13) -0.0065(14)
C64 0.0351(12) 0.132(3) 0.0800(18) -0.0216(17) 0.0065(12) 0.0151(14)
C74 0.0579(15) 0.121(2) 0.0616(15) 0.0037(14) -0.0016(12) 0.0391(15)
C84 0.0489(12) 0.0920(17) 0.0444(11) 0.0096(11) 0.0088(9) 0.0222(11)
C94 0.0295(8) 0.0458(10) 0.0297(8) -0.0006(7) 0.0017(6) 0.0066(7)
C104 0.0361(9) 0.0646(12) 0.0341(9) 0.0003(8) 0.0069(7) -0.0057(8)
C114 0.0330(9) 0.0720(14) 0.0423(10) -0.0092(9) 0.0024(8) -0.0080(9)
C124 0.0398(10) 0.0747(14) 0.0309(9) -0.0085(9) -0.0033(7) 0.0020(9)
C134 0.0469(10) 0.0598(12) 0.0293(8) 0.0038(8) 0.0013(7) 0.0007(9)
C144 0.0350(9) 0.0441(10) 0.0325(8) -0.0007(7) 0.0011(6) 0.0004(7)

loop_
_atom_type_symbol
_atom_type_description
_atom_type_scat_dispersion_real
_atom_type_scat_dispersion_imag
_atom_type_scat_source
C C 0.0033 0.0016 'International Tables Vol C Tables 4.2.6.8 and 6.1.1.4'
H H 0.0000 0.0000 'International Tables Vol C Tables 4.2.6.8 and 6.1.1.4'
N N 0.0061 0.0033 'International Tables Vol C Tables 4.2.6.8 and 6.1.1.4'
Fe Fe 0.3463 0.8444 'International Tables Vol C Tables 4.2.6.8 and 6.1.1.4'

loop_
_geom_angle_atom_site_label_1
_geom_angle_atom_site_label_2
_geom_angle_atom_site_label_3
_geom_angle
N2 Fe1 N1 94.44(5)
N2 Fe1 C14 126.82(6)
N1 Fe1 C14 138.74(6)
C21 N1 C12 120.18(13)
C21 N1 Fe1 124.12(11)
C12 N1 Fe1 115.70(10)
C41 N2 C13 121.40(12)
C41 N2 Fe1 124.69(10)
C13 N2 Fe1 113.88(9)
C21 C11 H11A 109.5
C21 C11 H11B 109.5
H11A C11 H11B 109.5
C21 C11 H11C 109.5
H11A C11 H11C 109.5
H11B C11 H11C 109.5
N1 C21 C31 123.81(15)
N1 C21 C11 119.65(15)
C31 C21 C11 116.52(15)
C41 C31 C21 128.99(15)
C41 C31 H31A 115.5
C21 C31 H31A 115.5
N2 C41 C31 123.52(14)
N2 C41 C51 118.93(14)
C31 C41 C51 117.55(14)
C41 C51 H51A 109.5
C41 C51 H51B 109.5
H51A C51 H51B 109.5
C41 C51 H51C 109.5
H51A C51 H51C 109.5
H51B C51 H51C 109.5
C62 C12 C22 121.47(15)
C62 C12 N1 119.85(15)
C22 C12 N1 118.53(16)
C32 C22 C12 117.83(18)
C32 C22 C72 122.2(4)
C12 C22 C72 119.1(3)
C32 C22 C72' 118.6(3)
C12 C22 C72' 122.5(3)
C42 C32 C22 121.40(18)
C42 C32 H32A 119.3
C22 C32 H32A 119.3
C32 C42 C52 120.18(17)
C32 C42 H42A 119.9
C52 C42 H42A 119.9
C42 C52 C62 121.10(19)
C42 C52 H52A 119.4
C62 C52 H52A 119.4
C12 C62 C52 118.01(17)
C12 C62 C102 122.51(15)
C52 C62 C102 119.48(17)
C92 C72 C82 112.2(5)
C92 C72 C22 104.4(4)
C82 C72 C22 112.3(5)
C92 C72 H72B 109.3
C82 C72 H72B 109.3
C22 C72 H72B 109.3
C92' C72' C22 119.9(4)
C92' C72' C82' 110.6(5)
C22 C72' C82' 109.4(4)
C92' C72' H72A 105.2
C22 C72' H72A 105.2
C82' C72' H72A 105.2
C62 C102 C112 110.61(18)
C62 C102 C122 112.41(17)
C112 C102 C122 111.2(2)
C62 C102 H10A 107.5
C112 C102 H10A 107.5
C122 C102 H10A 107.5
C102 C112 H11D 109.5
C102 C112 H11E 109.5
H11D C112 H11E 109.5
C102 C112 H11F 109.5
H11D C112 H11F 109.5
H11E C112 H11F 109.5
C102 C122 H12A 109.5
C102 C122 H12B 109.5
H12A C122 H12B 109.5
C102 C122 H12C 109.5
H12A C122 H12C 109.5
H12B C122 H12C 109.5
C23 C13 C63 120.99(15)
C23 C13 N2 119.82(14)
C63 C13 N2 118.87(14)
C33 C23 C13 118.23(16)
C33 C23 C73 119.67(16)
C13 C23 C73 122.10(15)
C43 C33 C23 121.33(17)
C43 C33 H33A 119.3
C23 C33 H33A 119.3
C33 C43 C53 119.95(16)
C33 C43 H43A 120.0
C53 C43 H43A 120.0
C43 C53 C63 120.99(18)
C43 C53 H53A 119.5
C63 C53 H53A 119.5
C53 C63 C13 118.45(16)
C53 C63 C103 119.85(16)
C13 C63 C103 121.70(14)
C23 C73 C93 111.23(18)
C23 C73 C83 111.04(16)
C93 C73 C83 110.89(19)
C23 C73 H73A 107.8
C93 C73 H73A 107.8
C83 C73 H73A 107.8
C73 C83 H83A 109.5
C73 C83 H83B 109.5
H83A C83 H83B 109.5
C73 C83 H83C 109.5
H83A C83 H83C 109.5
H83B C83 H83C 109.5
C73 C93 H93A 109.5
C73 C93 H93B 109.5
H93A C93 H93B 109.5
C73 C93 H93C 109.5
H93A C93 H93C 109.5
H93B C93 H93C 109.5
C63 C103 C123 111.65(17)
C63 C103 C113 112.12(16)
C123 C103 C113 110.57(18)
C63 C103 H10B 107.4
C123 C103 H10B 107.4
C113 C103 H10B 107.4
C103 C113 H11G 109.5
C103 C113 H11H 109.5
H11G C113 H11H 109.5
C103 C113 H11I 109.5
H11G C113 H11I 109.5
H11H C113 H11I 109.5
C103 C123 H12D 109.5
C103 C123 H12E 109.5
H12D C123 H12E 109.5
C103 C123 H12F 109.5
H12D C123 H12F 109.5
H12E C123 H12F 109.5
C24 C14 C94 121.59(15)
C24 C14 Fe1 118.32(12)
C94 C14 Fe1 119.82(11)
C14 C24 C34 128.98(15)
C14 C24 H24 115.5
C34 C24 H24 115.5
C84 C34 C44 117.67(18)
C84 C34 C24 122.34(16)
C44 C34 C24 119.96(17)
C34 C44 C54 120.5(2)
C34 C44 H44A 119.7
C54 C44 H44A 119.7
C64 C54 C44 120.5(2)
C64 C54 H54A 119.7
C44 C54 H54A 119.7
C74 C64 C54 119.3(2)
C74 C64 H64A 120.4
C54 C64 H64A 120.4
C64 C74 C84 120.5(2)
C64 C74 H74A 119.7
C84 C74 H74A 119.7
C34 C84 C74 121.4(2)
C34 C84 H84A 119.3
C74 C84 H84A 119.3
C144 C94 C104 117.60(15)
C144 C94 C14 121.05(15)
C104 C94 C14 121.16(15)
C114 C104 C94 120.99(17)
C114 C104 H10C 119.5
C94 C104 H10C 119.5
C124 C114 C104 120.70(18)
C124 C114 H11J 119.6
C104 C114 H11J 119.6
C114 C124 C134 119.13(17)
C114 C124 H12G 120.4
C134 C124 H12G 120.4
C124 C134 C144 120.38(17)
C124 C134 H13A 119.8
C144 C134 H13A 119.8
C134 C144 C94 121.15(16)
C134 C144 H14A 119.4
C94 C144 H14A 119.4

loop_
_geom_bond_atom_site_label_1
_geom_bond_atom_site_label_2
_geom_bond_distance
Fe1 N2 1.9773(12)
Fe1 N1 1.9797(13)
Fe1 C14 2.0167(17)
N1 C21 1.334(2)
N1 C12 1.4453(19)
N2 C41 1.330(2)
N2 C13 1.4418(18)
C11 C21 1.512(2)
C11 H11A 0.9800
C11 H11B 0.9800
C11 H11C 0.9800
C21 C31 1.401(2)
C31 C41 1.395(2)
C31 H31A 0.9500
C41 C51 1.510(2)
C51 H51A 0.9800
C51 H51B 0.9800
C51 H51C 0.9800
C12 C62 1.397(2)
C12 C22 1.404(2)
C22 C32 1.399(3)
C22 C72 1.527(5)
C22 C72' 1.553(6)
C32 C42 1.367(3)
C32 H32A 0.9500
C42 C52 1.375(3)
C42 H42A 0.9500
C52 C62 1.401(2)
C52 H52A 0.9500
C62 C102 1.514(3)
C72 C92 1.476(8)
C72 C82 1.527(9)
C72 H72B 1.0000
C82 H82A 0.9800
C82 H82B 0.9800
C82 H82C 0.9800
C92 H92A 0.9800
C92 H92B 0.9800
C92 H92C 0.9800
C72' C92' 1.507(7)
C72' C82' 1.561(7)
C72' H72A 1.0000
C82' H82D 0.9800
C82' H82E 0.9800
C82' H82F 0.9800
C92' H92D 0.9800
C92' H92E 0.9800
C92' H92F 0.9800
C102 C112 1.521(3)
C102 C122 1.531(3)
C102 H10A 1.0000
C112 H11D 0.9800
C112 H11E 0.9800
C112 H11F 0.9800
C122 H12A 0.9800
C122 H12B 0.9800
C122 H12C 0.9800
C13 C23 1.399(2)
C13 C63 1.405(2)
C23 C33 1.396(2)
C23 C73 1.523(3)
C33 C43 1.375(3)
C33 H33A 0.9500
C43 C53 1.379(3)
C43 H43A 0.9500
C53 C63 1.393(2)
C53 H53A 0.9500
C63 C103 1.515(2)
C73 C93 1.528(3)
C73 C83 1.538(3)
C73 H73A 1.0000
C83 H83A 0.9800
C83 H83B 0.9800
C83 H83C 0.9800
C93 H93A 0.9800
C93 H93B 0.9800
C93 H93C 0.9800
C103 C123 1.529(3)
C103 C113 1.535(3)
C103 H10B 1.0000
C113 H11G 0.9800
C113 H11H 0.9800
C113 H11I 0.9800
C123 H12D 0.9800
C123 H12E 0.9800
C123 H12F 0.9800
C14 C24 1.347(2)
C14 C94 1.490(2)
C24 C34 1.484(2)
C24 H24 0.9500
C34 C84 1.376(3)
C34 C44 1.385(3)
C44 C54 1.387(3)
C44 H44A 0.9500
C54 C64 1.374(4)
C54 H54A 0.9500
C64 C74 1.354(4)
C64 H64A 0.9500
C74 C84 1.385(3)
C74 H74A 0.9500
C84 H84A 0.9500
C94 C144 1.391(2)
C94 C104 1.403(3)
C104 C114 1.383(3)
C104 H10C 0.9500
C114 C124 1.378(3)
C114 H11J 0.9500
C124 C134 1.387(3)
C124 H12G 0.9500
C134 C144 1.388(2)
C134 H13A 0.9500
C144 H14A 0.9500

loop_
_geom_torsion_atom_site_label_1
_geom_torsion_atom_site_label_2
_geom_torsion_atom_site_label_3
_geom_torsion_atom_site_label_4
_geom_torsion
N2 Fe1 N1 C21 -5.71(15)
C14 Fe1 N1 C21 174.52(14)
N2 Fe1 N1 C12 175.15(12)
C14 Fe1 N1 C12 -4.62(17)
N1 Fe1 N2 C41 5.96(13)
C14 Fe1 N2 C41 -174.23(13)
N1 Fe1 N2 C13 -172.15(11)
C14 Fe1 N2 C13 7.66(14)
C12 N1 C21 C31 -178.79(16)
Fe1 N1 C21 C31 2.1(2)
C12 N1 C21 C11 0.0(3)
Fe1 N1 C21 C11 -179.15(14)
N1 C21 C31 C41 3.9(3)
C11 C21 C31 C41 -174.83(18)
C13 N2 C41 C31 175.42(15)
Fe1 N2 C41 C31 -2.6(2)
C13 N2 C41 C51 -4.4(2)
Fe1 N2 C41 C51 177.66(12)
C21 C31 C41 N2 -3.7(3)
C21 C31 C41 C51 176.07(18)
C21 N1 C12 C62 85.4(2)
Fe1 N1 C12 C62 -95.38(16)
C21 N1 C12 C22 -99.0(2)
Fe1 N1 C12 C22 80.22(17)
C62 C12 C22 C32 0.4(3)
N1 C12 C22 C32 -175.11(16)
C62 C12 C22 C72 170.0(3)
N1 C12 C22 C72 -5.5(3)
C62 C12 C22 C72' -167.6(3)
N1 C12 C22 C72' 16.9(3)
C12 C22 C32 C42 0.2(3)
C72 C22 C32 C42 -169.1(3)
C72' C22 C32 C42 168.7(3)
C22 C32 C42 C52 -0.3(3)
C32 C42 C52 C62 -0.1(3)
C22 C12 C62 C52 -0.8(2)
N1 C12 C62 C52 174.62(15)
C22 C12 C62 C102 -179.86(17)
N1 C12 C62 C102 -4.4(2)
C42 C52 C62 C12 0.7(3)
C42 C52 C62 C102 179.75(18)
C32 C22 C72 C92 -102.1(5)
C12 C22 C72 C92 88.8(5)
C32 C22 C72 C82 19.7(5)
C12 C22 C72 C82 -149.5(3)
C32 C22 C72' C92' -37.8(7)
C12 C22 C72' C92' 130.1(6)
C32 C22 C72' C82' 91.5(5)
C12 C22 C72' C82' -100.6(6)
C12 C62 C102 C112 99.3(2)
C52 C62 C102 C112 -79.7(2)
C12 C62 C102 C122 -135.8(2)
C52 C62 C102 C122 45.2(3)
C41 N2 C13 C23 94.81(18)
Fe1 N2 C13 C23 -87.01(15)
C41 N2 C13 C63 -91.63(18)
Fe1 N2 C13 C63 86.56(15)
C63 C13 C23 C33 -2.5(2)
N2 C13 C23 C33 170.94(15)
C63 C13 C23 C73 178.01(15)
N2 C13 C23 C73 -8.6(2)
C13 C23 C33 C43 0.4(3)
C73 C23 C33 C43 179.89(17)
C23 C33 C43 C53 1.5(3)
C33 C43 C53 C63 -1.2(3)
C43 C53 C63 C13 -0.8(3)
C43 C53 C63 C103 -179.52(17)
C23 C13 C63 C53 2.7(2)
N2 C13 C63 C53 -170.78(14)
C23 C13 C63 C103 -178.62(16)
N2 C13 C63 C103 7.9(2)
C33 C23 C73 C93 -64.2(2)
C13 C23 C73 C93 115.3(2)
C33 C23 C73 C83 59.8(2)
C13 C23 C73 C83 -120.7(2)
C53 C63 C103 C123 70.7(2)
C13 C63 C103 C123 -107.90(19)
C53 C63 C103 C113 -54.0(2)
C13 C63 C103 C113 127.39(18)
N2 Fe1 C14 C24 -12.71(19)
N1 Fe1 C14 C24 167.00(13)
N2 Fe1 C14 C94 161.37(12)
N1 Fe1 C14 C94 -18.9(2)
C94 C14 C24 C34 7.9(3)
Fe1 C14 C24 C34 -178.12(16)
C14 C24 C34 C84 43.4(3)
C14 C24 C34 C44 -138.8(2)
C84 C34 C44 C54 -1.1(3)
C24 C34 C44 C54 -179.0(2)
C34 C44 C54 C64 2.0(4)
C44 C54 C64 C74 -1.2(4)
C54 C64 C74 C84 -0.5(4)
C44 C34 C84 C74 -0.6(4)
C24 C34 C84 C74 177.3(2)
C64 C74 C84 C34 1.4(4)
C24 C14 C94 C144 -130.01(19)
Fe1 C14 C94 C144 56.1(2)
C24 C14 C94 C104 55.1(3)
Fe1 C14 C94 C104 -118.82(17)
C144 C94 C104 C114 1.1(3)
C14 C94 C104 C114 176.16(17)
C94 C104 C114 C124 0.7(3)
C104 C114 C124 C134 -1.2(3)
C114 C124 C134 C144 0.0(3)
C124 C134 C144 C94 1.8(3)
C104 C94 C144 C134 -2.3(3)
C14 C94 C144 C134 -177.38(17)
